data_7219325
loop_
_publ_author_name
'Deng, Dongsheng'
'Guo, Hui'
'Kang, Guohui'
'Ma, Lufang'
'He, Xu'
'Ji, Baoming'

_publ_section_title
;
 In situ generation of functionality in a reactive binicotinic-acid-based
 ligand for the design of multi-functional copper(ii) complexes:
 syntheses, structures and properties
;
_journal_issue 8
_journal_name_full CrystEngComm
_journal_page_first 1871
_journal_paper_doi 10.1039/C4CE02204A
_journal_volume 17
_journal_year 2015
_chemical_formula_sum 'C12 H12 Cu2 N2 O10'
_chemical_formula_weight 471.32
_chemical_name_systematic
; 
 ? 
;
_space_group_IT_number 2
_symmetry_cell_setting triclinic
_symmetry_space_group_name_Hall '-P 1'
_symmetry_space_group_name_H-M 'P -1'
_atom_sites_solution_hydrogens geom
_atom_sites_solution_primary direct
_atom_sites_solution_secondary difmap
_audit_creation_method SHELXL-97
_audit_update_record
;
2015-01-11 deposited with the CCDC.
2015-01-15 downloaded from the CCDC.
;
_cell_angle_alpha 99.689(4)
_cell_angle_beta 90.764(4)
_cell_angle_gamma 116.946(3)
_cell_formula_units_Z 1
_cell_length_a 6.2937(16)
_cell_length_b 6.8393(17)
_cell_length_c 9.545(4)
_cell_measurement_reflns_used 1117
_cell_measurement_temperature 293(2)
_cell_measurement_theta_max 25.49
_cell_measurement_theta_min 3.41
_cell_volume 359.1(2)
_computing_cell_refinement 'Bruker SMART'
_computing_data_collection 'Bruker SMART'
_computing_data_reduction 'Bruker SAINT'
_computing_molecular_graphics 'Bruker SHELXTL'
_computing_publication_material 'Bruker SHELXTL'
_computing_structure_refinement 'SHELXL-97 (Sheldrick, 1997)'
_computing_structure_solution 'SHELXS-97 (Sheldrick, 1990)'
_diffrn_ambient_temperature 293(2)
_diffrn_measured_fraction_theta_full 0.993
_diffrn_measured_fraction_theta_max 0.993
_diffrn_measurement_device_type 'CCD area detector'
_diffrn_measurement_method 'phi and omega scans'
_diffrn_radiation_monochromator graphite
_diffrn_radiation_source 'fine-focus sealed tube'
_diffrn_radiation_type MoK\a
_diffrn_radiation_wavelength 0.71073
_diffrn_reflns_av_R_equivalents 0.0215
_diffrn_reflns_av_sigmaI/netI 0.0325
_diffrn_reflns_limit_h_max 7
_diffrn_reflns_limit_h_min -7
_diffrn_reflns_limit_k_max 8
_diffrn_reflns_limit_k_min -8
_diffrn_reflns_limit_l_max 11
_diffrn_reflns_limit_l_min -11
_diffrn_reflns_number 2762
_diffrn_reflns_theta_full 25.49
_diffrn_reflns_theta_max 25.49
_diffrn_reflns_theta_min 3.41
_exptl_absorpt_coefficient_mu 3.027
_exptl_absorpt_correction_T_max 0.9041
_exptl_absorpt_correction_T_min 0.4607
_exptl_absorpt_correction_type multi-scan
_exptl_absorpt_process_details sadabs
_exptl_crystal_colour blue
_exptl_crystal_density_diffrn 2.179
_exptl_crystal_density_method 'not measured'
_exptl_crystal_description block
_exptl_crystal_F_000 236
_exptl_crystal_size_max 0.30
_exptl_crystal_size_mid 0.16
_exptl_crystal_size_min 0.03
_refine_diff_density_max 0.597
_refine_diff_density_min -0.520
_refine_diff_density_rms 0.095
_refine_ls_extinction_method none
_refine_ls_goodness_of_fit_ref 1.073
_refine_ls_hydrogen_treatment constr
_refine_ls_matrix_type full
_refine_ls_number_parameters 118
_refine_ls_number_reflns 1333
_refine_ls_number_restraints 0
_refine_ls_restrained_S_all 1.073
_refine_ls_R_factor_all 0.0405
_refine_ls_R_factor_gt 0.0338
_refine_ls_shift/su_max 0.000
_refine_ls_shift/su_mean 0.000
_refine_ls_structure_factor_coef Fsqd
_refine_ls_weighting_details 'calc w=1/[\s^2^(Fo^2^)+(0.0401P)^2^+0.4982P] where P=(Fo^2^+2Fc^2^)/3'
_refine_ls_weighting_scheme calc
_refine_ls_wR_factor_gt 0.0813
_refine_ls_wR_factor_ref 0.0849
_reflns_number_gt 1171
_reflns_number_total 1333
_reflns_threshold_expression >2sigma(I)
_cod_data_source_file c4ce02204a2.cif
_cod_data_source_block c
_cod_depositor_comments
;
The following automatic conversions were performed:

'_symmetry_cell_setting' value 'Triclinic' changed to 'triclinic'
according to
/usr/data/users/saulius/crontab/automatic-downloads/rss-feeds/RSC/lib/dictionaries/cif_core.dic
dictionary named 'cif_core.dic' version 2.4.2 from 2011-04-26.

Automatic conversion script
Id: cif_fix_values 2935 2014-11-11 08:27:57Z andrius 

 Adding full bibliography for 7219323--7219327.cif.
;
_cod_original_cell_volume 359.14(19)
_cod_original_sg_symbol_H-M P-1
_cod_database_code 7219325

loop_
_symmetry_equiv_pos_as_xyz
'x, y, z'
'-x, -y, -z'

loop_
_atom_site_label
_atom_site_type_symbol
_atom_site_fract_x
_atom_site_fract_y
_atom_site_fract_z
_atom_site_U_iso_or_equiv
_atom_site_adp_type
_atom_site_occupancy
_atom_site_symmetry_multiplicity
_atom_site_calc_flag
_atom_site_refinement_flags
Cu1 Cu 0.14490(8) 0.39422(8) 0.69876(5) 0.02727(18) Uani 1 1 d .
O1 O 0.2820(6) 0.5310(6) 0.5285(3) 0.0467(8) Uani 1 1 d .
H1W H 0.3217 0.4454 0.4773 0.070 Uiso 1 1 d R
H2W H 0.2296 0.5948 0.4821 0.070 Uiso 1 1 d R
O2 O -0.2069(5) 0.1197(5) 0.5745(3) 0.0528(9) Uani 1 1 d .
H3W H -0.2259 0.0151 0.5098 0.079 Uiso 1 1 d R
H4W H -0.3031 0.0795 0.6345 0.079 Uiso 1 1 d R
O3 O 0.3132(5) 0.2197(5) 0.6653(3) 0.0341(7) Uani 1 1 d .
O4 O 0.4884(5) 0.0697(5) 0.7847(3) 0.0385(7) Uani 1 1 d .
O5 O 0.0052(5) 0.4250(5) 1.2653(3) 0.0356(7) Uani 1 1 d .
N1 N 0.1532(5) 0.3566(4) 0.8996(3) 0.0179(6) Uani 1 1 d .
C1 C 0.3671(7) 0.1684(6) 0.7794(4) 0.0261(8) Uani 1 1 d .
C2 C 0.2737(6) 0.2401(6) 0.9127(4) 0.0218(7) Uani 1 1 d .
C3 C 0.3101(7) 0.1863(6) 1.0411(4) 0.0242(8) Uani 1 1 d .
H3 H 0.3964 0.1077 1.0485 0.029 Uiso 1 1 calc R
C4 C 0.2157(7) 0.2520(6) 1.1568(4) 0.0253(8) Uani 1 1 d .
H4 H 0.2363 0.2150 1.2437 0.030 Uiso 1 1 calc R
C5 C 0.0882(6) 0.3741(6) 1.1479(4) 0.0219(7) Uani 1 1 d .
C6 C 0.0614(6) 0.4322(5) 1.0119(4) 0.0189(7) Uani 1 1 d .

loop_
_atom_site_aniso_label
_atom_site_aniso_U_11
_atom_site_aniso_U_22
_atom_site_aniso_U_33
_atom_site_aniso_U_23
_atom_site_aniso_U_13
_atom_site_aniso_U_12
Cu1 0.0389(3) 0.0420(3) 0.0163(3) 0.00894(19) 0.00832(19) 0.0306(2)
O1 0.060(2) 0.072(2) 0.0394(18) 0.0347(16) 0.0299(15) 0.0494(18)
O2 0.0376(17) 0.060(2) 0.0395(18) -0.0153(15) 0.0112(14) 0.0128(16)
O3 0.0501(17) 0.0505(17) 0.0212(14) 0.0077(12) 0.0093(12) 0.0395(15)
O4 0.0534(18) 0.0553(18) 0.0324(16) 0.0143(14) 0.0161(14) 0.0449(16)
O5 0.0605(19) 0.0547(18) 0.0185(13) 0.0153(12) 0.0151(13) 0.0465(16)
N1 0.0206(14) 0.0196(14) 0.0169(14) 0.0030(11) 0.0021(11) 0.0123(12)
C1 0.0282(19) 0.031(2) 0.026(2) 0.0069(16) 0.0061(16) 0.0186(17)
C2 0.0243(18) 0.0225(18) 0.0221(18) 0.0059(14) 0.0046(15) 0.0132(15)
C3 0.0299(19) 0.031(2) 0.0223(19) 0.0078(15) 0.0043(15) 0.0218(17)
C4 0.035(2) 0.0301(19) 0.0190(18) 0.0091(15) 0.0024(15) 0.0207(17)
C5 0.0307(19) 0.0252(18) 0.0160(17) 0.0063(14) 0.0042(14) 0.0175(16)
C6 0.0198(17) 0.0197(17) 0.0187(17) 0.0048(13) 0.0035(14) 0.0101(14)

loop_
_atom_type_symbol
_atom_type_description
_atom_type_scat_dispersion_real
_atom_type_scat_dispersion_imag
_atom_type_scat_source
C C 0.0033 0.0016 'International Tables Vol C Tables 4.2.6.8 and 6.1.1.4'
H H 0.0000 0.0000 'International Tables Vol C Tables 4.2.6.8 and 6.1.1.4'
N N 0.0061 0.0033 'International Tables Vol C Tables 4.2.6.8 and 6.1.1.4'
O O 0.0106 0.0060 'International Tables Vol C Tables 4.2.6.8 and 6.1.1.4'
Cu Cu 0.3201 1.2651 'International Tables Vol C Tables 4.2.6.8 and 6.1.1.4'

loop_
_geom_angle_atom_site_label_1
_geom_angle_atom_site_label_2
_geom_angle_atom_site_label_3
_geom_angle
_geom_angle_site_symmetry_1
_geom_angle_site_symmetry_3
O5 Cu1 O3 177.36(13) 2_567 .
O5 Cu1 N1 93.26(11) 2_567 .
O3 Cu1 N1 86.28(11) . .
O5 Cu1 O1 90.59(12) 2_567 .
O3 Cu1 O1 88.75(12) . .
N1 Cu1 O1 155.06(14) . .
O5 Cu1 O2 87.99(13) 2_567 .
O3 Cu1 O2 94.61(13) . .
N1 Cu1 O2 109.42(12) . .
O1 Cu1 O2 95.32(13) . .
Cu1 O1 H1W 107.9 . .
Cu1 O1 H2W 126.7 . .
H1W O1 H2W 112.9 . .
Cu1 O2 H3W 128.0 . .
Cu1 O2 H4W 106.0 . .
H3W O2 H4W 112.4 . .
C1 O3 Cu1 113.2(2) . .
C5 O5 Cu1 128.6(2) . 2_567
C2 N1 C6 122.5(3) . .
C2 N1 Cu1 108.3(2) . .
C6 N1 Cu1 129.3(2) . .
O4 C1 O3 124.3(3) . .
O4 C1 C2 120.3(3) . .
O3 C1 C2 115.5(3) . .
N1 C2 C3 122.1(3) . .
N1 C2 C1 116.7(3) . .
C3 C2 C1 121.2(3) . .
C4 C3 C2 118.1(3) . .
C4 C3 H3 121.0 . .
C2 C3 H3 121.0 . .
C3 C4 C5 121.6(3) . .
C3 C4 H4 119.2 . .
C5 C4 H4 119.2 . .
O5 C5 C4 115.8(3) . .
O5 C5 C6 126.1(3) . .
C4 C5 C6 118.1(3) . .
N1 C6 C5 117.5(3) . .
N1 C6 C6 118.6(4) . 2_567
C5 C6 C6 123.9(4) . 2_567

loop_
_geom_bond_atom_site_label_1
_geom_bond_atom_site_label_2
_geom_bond_distance
_geom_bond_site_symmetry_2
Cu1 O5 1.861(3) 2_567
Cu1 O3 1.917(3) .
Cu1 N1 1.980(3) .
Cu1 O1 2.019(3) .
Cu1 O2 2.291(3) .
O1 H1W 0.8272 .
O1 H2W 0.8289 .
O2 H3W 0.8237 .
O2 H4W 0.8253 .
O3 C1 1.285(4) .
O4 C1 1.232(4) .
O5 C5 1.303(4) .
O5 Cu1 1.861(3) 2_567
N1 C2 1.343(4) .
N1 C6 1.360(4) .
C1 C2 1.508(5) .
C2 C3 1.383(5) .
C3 C4 1.367(5) .
C3 H3 0.9300 .
C4 C5 1.407(5) .
C4 H4 0.9300 .
C5 C6 1.449(5) .
C6 C6 1.491(6) 2_567

loop_
_geom_hbond_atom_site_label_D
_geom_hbond_atom_site_label_H
_geom_hbond_atom_site_label_A
_geom_hbond_distance_DH
_geom_hbond_distance_HA
_geom_hbond_distance_DA
_geom_hbond_angle_DHA
_geom_hbond_site_symmetry_A
O2 H4W O4 0.83 1.95 2.749(4) 164.4 1_455
O2 H3W O3 0.82 1.99 2.800(4) 168.8 2_556
O1 H2W O5 0.83 2.29 2.828(4) 122.8 1_554
O1 H2W O2 0.83 2.18 2.950(5) 155.5 2_566
O1 H1W O1 0.83 2.43 3.004(6) 127.5 2_666

loop_
_geom_torsion_atom_site_label_1
_geom_torsion_atom_site_label_2
_geom_torsion_atom_site_label_3
_geom_torsion_atom_site_label_4
_geom_torsion
_geom_torsion_site_symmetry_1
_geom_torsion_site_symmetry_4
O5 Cu1 O3 C1 77(2) 2_567 .
N1 Cu1 O3 C1 -3.5(3) . .
O1 Cu1 O3 C1 152.0(3) . .
O2 Cu1 O3 C1 -112.7(3) . .
O5 Cu1 N1 C2 -175.4(2) 2_567 .
O3 Cu1 N1 C2 2.0(2) . .
O1 Cu1 N1 C2 -76.9(4) . .
O2 Cu1 N1 C2 95.6(2) . .
O5 Cu1 N1 C6 3.7(3) 2_567 .
O3 Cu1 N1 C6 -178.9(3) . .
O1 Cu1 N1 C6 102.2(4) . .
O2 Cu1 N1 C6 -85.3(3) . .
Cu1 O3 C1 O4 -175.1(3) . .
Cu1 O3 C1 C2 4.1(4) . .
C6 N1 C2 C3 0.9(5) . .
Cu1 N1 C2 C3 -180.0(3) . .
C6 N1 C2 C1 -179.6(3) . .
Cu1 N1 C2 C1 -0.4(4) . .
O4 C1 C2 N1 176.8(3) . .
O3 C1 C2 N1 -2.5(5) . .
O4 C1 C2 C3 -3.7(6) . .
O3 C1 C2 C3 177.1(3) . .
N1 C2 C3 C4 1.1(6) . .
C1 C2 C3 C4 -178.5(3) . .
C2 C3 C4 C5 -1.0(6) . .
Cu1 O5 C5 C4 173.5(3) 2_567 .
Cu1 O5 C5 C6 -6.3(6) 2_567 .
C3 C4 C5 O5 179.4(4) . .
C3 C4 C5 C6 -0.8(6) . .
C2 N1 C6 C5 -2.7(5) . .
Cu1 N1 C6 C5 178.3(2) . .
C2 N1 C6 C6 177.6(4) . 2_567
Cu1 N1 C6 C6 -1.4(6) . 2_567
O5 C5 C6 N1 -177.6(3) . .
C4 C5 C6 N1 2.6(5) . .
O5 C5 C6 C6 2.1(7) . 2_567
C4 C5 C6 C6 -177.7(4) . 2_567
